data_1506452
loop_
_publ_author_name
'Werz, Daniel B.'
'Schuster, Andreea'
'Gleiter, Rolf'
'Rominger, Frank'

_publ_section_title
;
 Sterically stabilized cyclopropenonophanes and an electronically
 stabilized cyclopropenethionophane: syntheses, structural properties, and
 reactivity.
;
_journal_issue 5
_journal_name_full 'Organic letters'
_journal_page_first 917
_journal_page_last 920
_journal_paper_doi 10.1021/ol047317e
_journal_volume 7
_journal_year 2005
_chemical_formula_sum 'C6 H9 I S3'
_chemical_formula_weight 304.21
_chemical_name_common 23beta_in_paper
_chemical_name_systematic
;
 ?
;
_space_group_IT_number 2
_symmetry_cell_setting triclinic
_symmetry_space_group_name_Hall '-P 1'
_symmetry_space_group_name_H-M 'P -1'
_atom_sites_solution_hydrogens geom
_atom_sites_solution_primary direct
_atom_sites_solution_secondary difmap
_audit_creation_method SHELXL-97
_cell_angle_alpha 74.596(2)
_cell_angle_beta 83.282(2)
_cell_angle_gamma 74.962(2)
_cell_formula_units_Z 2
_cell_length_a 6.5122(4)
_cell_length_b 7.7517(5)
_cell_length_c 11.2286(8)
_cell_measurement_temperature 200(2)
_cell_volume 527.05(6)
_computing_cell_refinement 'Bruker SMART'
_computing_data_collection 'Bruker SMART'
_computing_data_reduction 'Bruker SHELXTL'
_computing_molecular_graphics 'Bruker SHELXTL'
_computing_publication_material 'Bruker SHELXTL'
_computing_structure_refinement 'SHELXL-97 (Sheldrick, 1997)'
_computing_structure_solution 'SHELXS-97 (Sheldrick, 1990)'
_diffrn_ambient_temperature 200(2)
_diffrn_measured_fraction_theta_full 0.993
_diffrn_measured_fraction_theta_max 0.993
_diffrn_measurement_device_type 'CCD area detector'
_diffrn_measurement_method 'phi and omega scans'
_diffrn_radiation_monochromator graphite
_diffrn_radiation_source 'fine-focus sealed tube'
_diffrn_radiation_type MoK\a
_diffrn_radiation_wavelength 0.71073
_diffrn_reflns_av_R_equivalents 0.0383
_diffrn_reflns_av_sigmaI/netI 0.0526
_diffrn_reflns_limit_h_max 8
_diffrn_reflns_limit_h_min -8
_diffrn_reflns_limit_k_max 9
_diffrn_reflns_limit_k_min -9
_diffrn_reflns_limit_l_max 14
_diffrn_reflns_limit_l_min -14
_diffrn_reflns_number 5065
_diffrn_reflns_theta_full 26.37
_diffrn_reflns_theta_max 26.37
_diffrn_reflns_theta_min 1.88
_exptl_absorpt_coefficient_mu 3.567
_exptl_absorpt_correction_T_max 0.9321
_exptl_absorpt_correction_T_min 0.6950
_exptl_absorpt_correction_type multi-scan
_exptl_absorpt_process_details 'Blessing, Acta Cryst. (1995) A51 33-38.'
_exptl_crystal_colour colorless
_exptl_crystal_density_diffrn 1.917
_exptl_crystal_density_method 'not measured'
_exptl_crystal_description polyhedron
_exptl_crystal_F_000 292
_exptl_crystal_size_max 0.11
_exptl_crystal_size_mid 0.10
_exptl_crystal_size_min 0.02
_refine_diff_density_max 0.438
_refine_diff_density_min -0.495
_refine_diff_density_rms 0.111
_refine_ls_extinction_method none
_refine_ls_goodness_of_fit_ref 1.005
_refine_ls_hydrogen_treatment constr
_refine_ls_matrix_type full
_refine_ls_number_parameters 94
_refine_ls_number_reflns 2134
_refine_ls_number_restraints 0
_refine_ls_restrained_S_all 1.005
_refine_ls_R_factor_all 0.0445
_refine_ls_R_factor_gt 0.0288
_refine_ls_shift/su_max 0.001
_refine_ls_shift/su_mean 0.000
_refine_ls_structure_factor_coef Fsqd
_refine_ls_weighting_details 'calc w=1/[\s^2^(Fo^2^)+(0.0164P)^2^+0.0000P] where P=(Fo^2^+2Fc^2^)/3'
_refine_ls_weighting_scheme calc
_refine_ls_wR_factor_gt 0.0501
_refine_ls_wR_factor_ref 0.0539
_reflns_number_gt 1755
_reflns_number_total 2134
_reflns_threshold_expression >2sigma(I)
_cod_data_source_file ol047317esi20050104_032504.cif
_cod_data_source_block dwe102
_cod_depositor_comments
;
The following automatic conversions were performed:

'_symmetry_cell_setting' value 'Triclinic' changed to 'triclinic'
according to /home/saulius/struct/CIF-dictionaries/cif_core.dic
dictionary named 'cif_core.dic' version 2.4.1 from 2010-06-29.

Automatic conversion script
Id: cif_fix_values 1715 2011-07-08 13:25:40Z adriana 
;
_cod_original_sg_symbol_H-M P-1
_cod_database_code 1506452

loop_
_symmetry_equiv_pos_as_xyz
'x, y, z'
'-x, -y, -z'

loop_
_atom_site_label
_atom_site_type_symbol
_atom_site_fract_x
_atom_site_fract_y
_atom_site_fract_z
_atom_site_U_iso_or_equiv
_atom_site_adp_type
_atom_site_occupancy
_atom_site_symmetry_multiplicity
_atom_site_calc_flag
_atom_site_refinement_flags
I1 I 0.70837(4) 0.64975(3) 0.71406(2) 0.03304(10) Uani 1 1 d .
S1 S 1.05662(17) 0.97401(15) 0.81377(11) 0.0461(3) Uani 1 1 d .
S2 S 0.51105(16) 1.24871(13) 0.98971(9) 0.0355(2) Uani 1 1 d .
S3 S 0.51731(16) 1.23613(13) 0.59843(9) 0.0323(2) Uani 1 1 d .
C1 C 0.7992(6) 1.0948(5) 0.8032(4) 0.0314(9) Uani 1 1 d .
C2 C 0.6216(6) 1.1883(5) 0.8589(3) 0.0306(9) Uani 1 1 d .
C3 C 0.6232(6) 1.1826(5) 0.7377(3) 0.0279(8) Uani 1 1 d .
C4 C 1.1194(7) 0.9511(6) 0.6575(4) 0.0509(12) Uani 1 1 d .
H4A H 1.0295 0.8796 0.6381 0.076 Uiso 1 1 calc R
H4B H 1.2695 0.8877 0.6489 0.076 Uiso 1 1 calc R
H4C H 1.0934 1.0736 0.6004 0.076 Uiso 1 1 calc R
C5 C 0.2563(6) 1.3895(6) 0.9394(4) 0.0438(11) Uani 1 1 d .
H5A H 0.2762 1.4915 0.8693 0.066 Uiso 1 1 calc R
H5B H 0.1765 1.4389 1.0075 0.066 Uiso 1 1 calc R
H5C H 0.1768 1.3150 0.9139 0.066 Uiso 1 1 calc R
C6 C 0.2719(6) 1.3992(5) 0.6223(3) 0.0325(9) Uani 1 1 d .
H6A H 0.1818 1.3376 0.6869 0.049 Uiso 1 1 calc R
H6B H 0.1972 1.4481 0.5451 0.049 Uiso 1 1 calc R
H6C H 0.3034 1.5006 0.6480 0.049 Uiso 1 1 calc R

loop_
_atom_site_aniso_label
_atom_site_aniso_U_11
_atom_site_aniso_U_22
_atom_site_aniso_U_33
_atom_site_aniso_U_23
_atom_site_aniso_U_13
_atom_site_aniso_U_12
I1 0.03722(17) 0.03604(16) 0.02952(15) -0.01125(11) -0.00054(11) -0.01233(12)
S1 0.0326(6) 0.0391(6) 0.0644(8) -0.0141(6) -0.0144(6) 0.0021(5)
S2 0.0414(6) 0.0363(6) 0.0277(5) -0.0088(4) -0.0032(5) -0.0059(5)
S3 0.0303(6) 0.0375(5) 0.0293(5) -0.0131(4) -0.0005(4) -0.0041(5)
C1 0.031(2) 0.028(2) 0.035(2) -0.0064(17) -0.0062(18) -0.0068(18)
C2 0.034(2) 0.0225(19) 0.034(2) -0.0037(17) -0.0022(18) -0.0081(18)
C3 0.025(2) 0.0238(18) 0.036(2) -0.0071(16) -0.0010(16) -0.0077(16)
C4 0.031(2) 0.047(3) 0.082(4) -0.035(2) 0.007(2) -0.006(2)
C5 0.033(2) 0.054(3) 0.044(3) -0.022(2) -0.002(2) 0.000(2)
C6 0.032(2) 0.033(2) 0.029(2) -0.0092(17) -0.0014(17) -0.0006(18)

loop_
_atom_type_symbol
_atom_type_description
_atom_type_scat_dispersion_real
_atom_type_scat_dispersion_imag
_atom_type_scat_source
C C 0.0033 0.0016 'International Tables Vol C Tables 4.2.6.8 and 6.1.1.4'
H H 0.0000 0.0000 'International Tables Vol C Tables 4.2.6.8 and 6.1.1.4'
S S 0.1246 0.1234 'International Tables Vol C Tables 4.2.6.8 and 6.1.1.4'
I I -0.4742 1.8119 'International Tables Vol C Tables 4.2.6.8 and 6.1.1.4'

loop_
_geom_angle_atom_site_label_1
_geom_angle_atom_site_label_2
_geom_angle_atom_site_label_3
_geom_angle
C1 S1 C4 100.6(2)
C2 S2 C5 101.23(19)
C3 S3 C6 101.05(18)
C3 C1 C2 60.3(3)
C3 C1 S1 151.7(3)
C2 C1 S1 147.8(3)
C3 C2 C1 59.3(3)
C3 C2 S2 154.6(3)
C1 C2 S2 146.2(3)
C1 C3 C2 60.5(3)
C1 C3 S3 145.2(3)
C2 C3 S3 154.3(3)

loop_
_geom_bond_atom_site_label_1
_geom_bond_atom_site_label_2
_geom_bond_distance
S1 C1 1.696(4)
S1 C4 1.800(5)
S2 C2 1.685(4)
S2 C5 1.793(4)
S3 C3 1.688(4)
S3 C6 1.804(4)
C1 C3 1.358(5)
C1 C2 1.375(5)
C2 C3 1.372(5)

loop_
_cod_related_entry_id
_cod_related_entry_code
_cod_related_entry_database
1 30651725 ChemSpider
